data_7251236
loop_
_publ_author_name
'Dosanjh, Ramandeep'
'Patterson, Adam'
'Harris, Joe'
'Wilson, Claire'
'Gutmann, Matthias J.'
'Collier, Paul'
'Hyde, Tim'
'Johnson, Timothy'
'York, Andy'
'Parker, Stewart F.'
'Lennon, David'

_publ_section_title
;
 Spectroscopic investigations of a pharmaceutical solid form analogue:
 pyrimethanil L-tartrate hemi-cocrystal
;
_journal_name_full 'Physical Chemistry Chemical Physics'
_journal_paper_doi 10.1039/D5CP02802G
_journal_year 2025
_chemical_absolute_configuration ad
_chemical_formula_moiety '(C12 H13 N3)2, (C4 H6 O6)'
_chemical_formula_sum 'C28 H32 N6 O6'
_chemical_formula_weight 548.59
_space_group_crystal_system orthorhombic
_space_group_IT_number 18
_space_group_name_Hall 'P 2 2ab'
_space_group_name_H-M_alt 'P 21 21 2'
_atom_sites_solution_hydrogens mixed
_atom_sites_solution_primary dual
_audit_creation_date 2024-06-28
_audit_creation_method
;
Olex2 1.5
(compiled 2024.02.16 svn.r378c4104 for OlexSys, GUI svn.r6928)
;
_audit_update_record
;
2024-09-19 deposited with the CCDC.	2025-11-06 downloaded from the CCDC.
;
_cell_angle_alpha 90
_cell_angle_beta 90
_cell_angle_gamma 90
_cell_formula_units_Z 4
_cell_length_a 16.6004(7)
_cell_length_b 18.6805(8)
_cell_length_c 8.7346(4)
_cell_measurement_reflns_used 9879
_cell_measurement_temperature 150
_cell_measurement_theta_max 68.191
_cell_measurement_theta_min 3.562
_cell_volume 2708.6(2)
_computing_cell_refinement 'SAINT V8.40B (?, 2016)'
_computing_data_collection 'APEX3 Ver. 2016.9-0 (Bruker-AXS, 2016)'
_computing_data_reduction 'SAINT V8.40B (?, 2016)'
_computing_molecular_graphics 'Olex2 1.5 (Dolomanov et al., 2009)'
_computing_publication_material 'Olex2 1.5 (Dolomanov et al., 2009)'
_computing_structure_refinement 'XL (Sheldrick, 2015b)'
_computing_structure_solution 'XT (Sheldrick, 2015a)'
_diffrn_ambient_temperature 150
_diffrn_detector 'charge integrating pixel array detector'
_diffrn_detector_area_resol_mean 7.4074
_diffrn_detector_type 'Bruker PHOTON II'
_diffrn_measured_fraction_theta_full 0.997
_diffrn_measured_fraction_theta_max 0.996
_diffrn_measurement_device 'four-circle diffractometer'
_diffrn_measurement_device_type 'Bruker D8 VENTURE'
_diffrn_measurement_method '\f and \w scans'
_diffrn_radiation_collimation 'focusing mirrors'
_diffrn_radiation_monochromator 'multilayer mirror optics'
_diffrn_radiation_type CuK\a
_diffrn_radiation_wavelength 1.54178
_diffrn_reflns_av_R_equivalents 0.0383
_diffrn_reflns_av_unetI/netI 0.0246
_diffrn_reflns_Laue_measured_fraction_full 0.997
_diffrn_reflns_Laue_measured_fraction_max 0.996
_diffrn_reflns_limit_h_max 18
_diffrn_reflns_limit_h_min -20
_diffrn_reflns_limit_k_max 22
_diffrn_reflns_limit_k_min -22
_diffrn_reflns_limit_l_max 10
_diffrn_reflns_limit_l_min -10
_diffrn_reflns_number 23878
_diffrn_reflns_point_group_measured_fraction_full 0.994
_diffrn_reflns_point_group_measured_fraction_max 0.993
_diffrn_reflns_theta_full 67.679
_diffrn_reflns_theta_max 68.242
_diffrn_reflns_theta_min 3.562
_diffrn_source 'microfocus sealed tube'
_diffrn_source_current 1.1
_diffrn_source_power 0.05500000000000001
_diffrn_source_type 'INCOATEC I\ms 3.0'
_diffrn_source_voltage 50.0
_diffrn_standards_number 0
_exptl_absorpt_coefficient_mu 0.797
_exptl_absorpt_correction_T_max 0.7531
_exptl_absorpt_correction_T_min 0.6528
_exptl_absorpt_correction_type multi-scan
_exptl_absorpt_process_details
;
SADABS-2016/2 (Bruker,2016/2) was used for absorption correction.
wR2(int) was 0.0738 before and 0.0486 after correction.
The Ratio of minimum to maximum transmission is 0.8668.
The \l/2 correction factor is Not present.
;
_exptl_crystal_colour colourless
_exptl_crystal_colour_primary colourless
_exptl_crystal_density_diffrn 1.345
_exptl_crystal_description block
_exptl_crystal_F_000 1160
_exptl_crystal_size_max 0.17
_exptl_crystal_size_mid 0.1
_exptl_crystal_size_min 0.03
_refine_diff_density_max 0.186
_refine_diff_density_min -0.169
_refine_diff_density_rms 0.032
_refine_ls_abs_structure_details
;
 Refined as an inversion twin.
;
_refine_ls_abs_structure_Flack 0.03(18)
_refine_ls_extinction_method none
_refine_ls_goodness_of_fit_ref 1.073
_refine_ls_hydrogen_treatment mixed
_refine_ls_matrix_type full
_refine_ls_number_parameters 408
_refine_ls_number_reflns 4929
_refine_ls_number_restraints 0
_refine_ls_restrained_S_all 1.073
_refine_ls_R_factor_all 0.0302
_refine_ls_R_factor_gt 0.0285
_refine_ls_shift/su_max 0.001
_refine_ls_shift/su_mean 0.000
_refine_ls_structure_factor_coef Fsqd
_refine_ls_weighting_details 'w=1/[\s^2^(Fo^2^)+(0.0457P)^2^+0.3438P] where P=(Fo^2^+2Fc^2^)/3'
_refine_ls_weighting_scheme calc
_refine_ls_wR_factor_gt 0.0765
_refine_ls_wR_factor_ref 0.0782
_reflns_Friedel_coverage 0.752
_reflns_Friedel_fraction_full 0.989
_reflns_Friedel_fraction_max 0.989
_reflns_number_gt 4827
_reflns_number_total 4929
_reflns_threshold_expression 'I > 2\s(I)'
_cod_data_source_file d5cp02802g2.cif
_cod_data_source_block cu_2021gu0033_150k
_cod_database_code 7251236
_shelx_shelxl_version_number 2018/3
_shelx_space_group_comment
;
The symmetry employed for this shelxl refinement is uniquely defined
by the following loop, which should always be used as a source of
symmetry information in preference to the above space-group names.
They are only intended as comments.
;
_shelx_estimated_absorpt_t_max 0.976
_shelx_estimated_absorpt_t_min 0.876
_olex2_refinement_description
;
1. Twinned data refinement
 Scales: 0.97(18)
 0.03(18)
2. Fixed Uiso
 At 1.2 times of:
  All C(H) groups, All C(H,H) groups
 At 1.5 times of:
  All C(H,H,H) groups, All C(H,H,H,H,H,H) groups, All O(H) groups
3. Others
 Sof(H4TA)=Sof(O1A)=Sof(H1A)=1-FVAR(1)
 Sof(O1)=Sof(H1)=Sof(H4T)=FVAR(1)
 Fixed Sof: H14A(0.5) H14B(0.5) H14C(0.5) H14D(0.5) H14E(0.5) H14F(0.5)
 H15A(0.5) H15B(0.5) H15C(0.5) H15D(0.5) H15E(0.5) H15F(0.5) H14G(0.5)
 H14H(0.5) H14I(0.5) H15G(0.5) H15H(0.5) H15I(0.5) H15J(0.5) H15K(0.5)
 H15L(0.5) H14J(0.5) H14K(0.5) H14L(0.5)
4.a Ternary CH refined with riding coordinates:
 C8T(H8T), C4T(H4T), C4T(H4TA)
4.b Aromatic/amide H refined with riding coordinates:
 C5(H5), C9(H9), C10(H10), C11(H11), C12(H12), C13(H13), C5A(H5A), C9A(H9A),
 C10A(H10A), C11A(H11A), C12A(H12A), C13A(H13A)
4.c Idealised Me refined as rotating group:
 C14(H14A,H14B,H14C), C14(H14D,H14E,H14F), C15(H15A,H15B,H15C), C15(H15D,H15E,
 H15F), C14A(H14G,H14H,H14I), C15A(H15G,H15H,H15I), C15A(H15J,H15K,H15L)
4.d Idealised tetrahedral OH refined as rotating group:
 O9T(H9T), O1(H1), O1A(H1A)
;
_olex2_submission_special_instructions 'No special instructions were received'

loop_
_space_group_symop_operation_xyz
'x, y, z'
'-x, -y, z'
'-x+1/2, y+1/2, -z'
'x+1/2, -y+1/2, -z'

loop_
_atom_site_label
_atom_site_type_symbol
_atom_site_fract_x
_atom_site_fract_y
_atom_site_fract_z
_atom_site_U_iso_or_equiv
_atom_site_adp_type
_atom_site_occupancy
_atom_site_site_symmetry_order
_atom_site_calc_flag
_atom_site_refinement_flags_posn
_atom_site_refinement_flags_adp
_atom_site_refinement_flags_occupancy
_atom_site_disorder_assembly
_atom_site_disorder_group
C2 C 0.19808(10) 0.15774(9) 0.2168(2) 0.0249(3) Uani 1 1 d . . . . .
C4 C 0.24223(11) 0.20180(9) 0.4519(2) 0.0283(4) Uani 1 1 d . . . . .
C5 C 0.17124(12) 0.23971(10) 0.4644(2) 0.0316(4) Uani 1 1 d . . . . .
H5 H 0.161568 0.270169 0.549541 0.038 Uiso 1 1 calc R U . . .
C6 C 0.11406(11) 0.23206(9) 0.3486(2) 0.0302(4) Uani 1 1 d . . . . .
C8 C 0.17673(11) 0.10184(9) -0.0411(2) 0.0273(4) Uani 1 1 d . . . . .
C9 C 0.09328(11) 0.10403(10) -0.0540(2) 0.0333(4) Uani 1 1 d . . . . .
H9 H 0.061173 0.119836 0.029494 0.040 Uiso 1 1 calc R U . . .
C10 C 0.05740(13) 0.08282(11) -0.1904(3) 0.0407(5) Uani 1 1 d . . . . .
H10 H 0.000357 0.083874 -0.198929 0.049 Uiso 1 1 calc R U . . .
C11 C 0.10273(14) 0.06024(11) -0.3141(3) 0.0408(5) Uani 1 1 d . . . . .
H11 H 0.077242 0.046459 -0.406928 0.049 Uiso 1 1 calc R U . . .
C12 C 0.18600(13) 0.05797(11) -0.3007(2) 0.0375(4) Uani 1 1 d . . . . .
H12 H 0.217837 0.042454 -0.384798 0.045 Uiso 1 1 calc R U . . .
C13 C 0.22279(11) 0.07824(10) -0.1654(2) 0.0316(4) Uani 1 1 d . . . . .
H13 H 0.279787 0.076122 -0.156743 0.038 Uiso 1 1 calc R U . . .
C14 C 0.30932(12) 0.20567(11) 0.5661(2) 0.0357(4) Uani 1 1 d . . . . .
H14A H 0.342888 0.247629 0.544454 0.054 Uiso 0.5 1 calc R U P A 1
H14B H 0.342223 0.162238 0.559137 0.054 Uiso 0.5 1 calc R U P A 1
H14C H 0.286776 0.209698 0.669416 0.054 Uiso 0.5 1 calc R U P A 1
H14D H 0.299129 0.245022 0.637716 0.054 Uiso 0.5 1 calc R U P B 2
H14E H 0.360352 0.214082 0.512611 0.054 Uiso 0.5 1 calc R U P B 2
H14F H 0.312407 0.160461 0.622680 0.054 Uiso 0.5 1 calc R U P B 2
C15 C 0.03505(12) 0.27038(11) 0.3560(3) 0.0424(5) Uani 1 1 d . . . . .
H15A H 0.041537 0.319154 0.316550 0.064 Uiso 0.5 1 calc R U P C 1
H15B H 0.016578 0.272334 0.462468 0.064 Uiso 0.5 1 calc R U P C 1
H15C H -0.004745 0.244760 0.293800 0.064 Uiso 0.5 1 calc R U P C 1
H15D H 0.037064 0.306783 0.436684 0.064 Uiso 0.5 1 calc R U P D 2
H15E H -0.007909 0.236009 0.378783 0.064 Uiso 0.5 1 calc R U P D 2
H15F H 0.024215 0.293457 0.257351 0.064 Uiso 0.5 1 calc R U P D 2
C2A C 0.30986(10) 0.34583(9) 0.2716(2) 0.0267(4) Uani 1 1 d . . . . .
C4A C 0.26627(11) 0.30162(10) 0.0364(2) 0.0298(4) Uani 1 1 d . . . . .
C5A C 0.33798(12) 0.26491(10) 0.0231(2) 0.0341(4) Uani 1 1 d . . . . .
H5A H 0.348676 0.236033 -0.064123 0.041 Uiso 1 1 calc R U . . .
C6A C 0.39426(11) 0.27115(10) 0.1401(2) 0.0329(4) Uani 1 1 d . . . . .
C8A C 0.33253(10) 0.40110(9) 0.5302(2) 0.0264(4) Uani 1 1 d . . . . .
C9A C 0.41550(11) 0.39298(10) 0.5484(2) 0.0327(4) Uani 1 1 d . . . . .
H9A H 0.447464 0.374186 0.467607 0.039 Uiso 1 1 calc R U . . .
C10A C 0.45074(13) 0.41280(11) 0.6865(3) 0.0404(5) Uani 1 1 d . . . . .
H10A H 0.507256 0.407420 0.699190 0.048 Uiso 1 1 calc R U . . .
C11A C 0.40568(14) 0.44002(11) 0.8053(3) 0.0415(5) Uani 1 1 d . . . . .
H11A H 0.430713 0.452960 0.899063 0.050 Uiso 1 1 calc R U . . .
C12A C 0.32337(13) 0.44830(11) 0.7863(2) 0.0380(4) Uani 1 1 d . . . . .
H12A H 0.291696 0.467128 0.867472 0.046 Uiso 1 1 calc R U . . .
C13A C 0.28716(11) 0.42928(10) 0.6498(2) 0.0325(4) Uani 1 1 d . . . . .
H13A H 0.230738 0.435504 0.637541 0.039 Uiso 1 1 calc R U . . .
C14A C 0.19993(13) 0.29762(12) -0.0793(2) 0.0368(4) Uani 1 1 d . . . . .
H14G H 0.151569 0.320760 -0.038132 0.055 Uiso 0.5 1 calc R U P E 1
H14H H 0.188103 0.247358 -0.102191 0.055 Uiso 0.5 1 calc R U P E 1
H14I H 0.216682 0.322134 -0.173209 0.055 Uiso 0.5 1 calc R U P E 1
C15A C 0.47339(12) 0.23244(12) 0.1355(3) 0.0448(5) Uani 1 1 d . . . . .
H15G H 0.477083 0.204618 0.040600 0.067 Uiso 0.5 1 calc R U P F 1
H15H H 0.477291 0.200151 0.223568 0.067 Uiso 0.5 1 calc R U P F 1
H15I H 0.517492 0.267273 0.139166 0.067 Uiso 0.5 1 calc R U P F 1
H15J H 0.503309 0.246878 0.043796 0.067 Uiso 0.5 1 calc R U P G 2
H15K H 0.463766 0.180701 0.132618 0.067 Uiso 0.5 1 calc R U P G 2
H15L H 0.504791 0.244464 0.226919 0.067 Uiso 0.5 1 calc R U P G 2
N1A N 0.38042(9) 0.31134(8) 0.26472(19) 0.0303(3) Uani 1 1 d . . . . .
N3A N 0.25248(9) 0.34286(8) 0.16046(17) 0.0267(3) Uani 1 1 d . . . . .
N7A N 0.28950(9) 0.38523(8) 0.39486(18) 0.0278(3) Uani 1 1 d . . . . .
C7T C 0.10644(10) 0.46121(9) 0.26074(19) 0.0245(3) Uani 1 1 d . . . . .
C8T C 0.04145(10) 0.51830(9) 0.24218(19) 0.0245(4) Uani 1 1 d . . . . .
H8T H 0.049220 0.541996 0.140584 0.029 Uiso 1 1 calc R U . . .
O5T O 0.14094(8) 0.45480(8) 0.38473(15) 0.0349(3) Uani 1 1 d . . . . .
O6T O 0.12099(7) 0.42272(7) 0.14188(14) 0.0313(3) Uani 1 1 d . . . . .
O9T O 0.04757(9) 0.57094(7) 0.35671(17) 0.0394(3) Uani 1 1 d . . . . .
H9T H 0.063888 0.552068 0.438301 0.067(9) Uiso 1 1 calc R . . . .
N1 N 0.12740(9) 0.19190(8) 0.22408(18) 0.0287(3) Uani 1 1 d . . . . .
N3 N 0.25453(9) 0.15973(8) 0.32951(18) 0.0267(3) Uani 1 1 d . . . . .
N7 N 0.22011(9) 0.11957(8) 0.09190(18) 0.0286(3) Uani 1 1 d . . . . .
O1 O 0.4396(7) -0.0707(4) 0.3164(13) 0.0326(19) Uani 0.63(4) 1 d . . P H 1
H1 H 0.422971 -0.052209 0.398176 0.049 Uiso 0.63(4) 1 calc R U P H 1
C3T C 0.39646(10) 0.04465(10) 0.2104(2) 0.0273(4) Uani 1 1 d . . . . .
C4T C 0.45784(10) -0.01647(10) 0.2107(2) 0.0284(4) Uani 1 1 d . . . . .
H4T H 0.452235 -0.039576 0.107947 0.034 Uiso 0.63(4) 1 calc R U P H 1
H4TA H 0.449547 -0.050537 0.123773 0.034 Uiso 0.37(4) 1 calc R U P H 2
O1T O 0.38294(7) 0.07675(7) 0.09051(14) 0.0313(3) Uani 1 1 d . . . . .
O2T O 0.36313(8) 0.05874(7) 0.33981(15) 0.0353(3) Uani 1 1 d . . . . .
O1A O 0.4622(9) -0.0535(9) 0.362(2) 0.030(3) Uani 0.37(4) 1 d . . P H 2
H1A H 0.430452 -0.033780 0.423303 0.044 Uiso 0.37(4) 1 calc R U P H 2
H14J H 0.151(3) 0.274(2) -0.033(5) 0.023(9) Uiso 0.5 1 d . . P I 2
H14K H 0.182(3) 0.346(2) -0.109(5) 0.019(9) Uiso 0.5 1 d . . P J 2
H14L H 0.212(3) 0.265(3) -0.165(6) 0.034(11) Uiso 0.5 1 d . . P K 2
H7A H 0.2400(15) 0.4034(12) 0.391(3) 0.035(6) Uiso 1 1 d . . . . .
H7 H 0.2761(16) 0.1077(13) 0.087(3) 0.045(7) Uiso 1 1 d . . . . .
H3 H 0.311(3) 0.116(2) 0.325(5) 0.112(14) Uiso 1 1 d . . . . .
H3A H 0.181(2) 0.386(2) 0.160(5) 0.100(13) Uiso 1 1 d . . . . .

loop_
_atom_site_aniso_label
_atom_site_aniso_U_11
_atom_site_aniso_U_22
_atom_site_aniso_U_33
_atom_site_aniso_U_23
_atom_site_aniso_U_13
_atom_site_aniso_U_12
C2 0.0196(8) 0.0240(8) 0.0311(9) 0.0016(7) 0.0013(7) -0.0007(6)
C4 0.0287(9) 0.0286(8) 0.0277(8) 0.0008(7) 0.0048(7) 0.0004(7)
C5 0.0326(10) 0.0299(8) 0.0324(9) -0.0025(7) 0.0054(8) 0.0030(7)
C6 0.0262(9) 0.0249(8) 0.0396(9) 0.0013(7) 0.0059(8) 0.0023(7)
C8 0.0273(9) 0.0218(7) 0.0327(9) -0.0005(7) -0.0031(7) 0.0008(6)
C9 0.0269(9) 0.0355(9) 0.0375(10) -0.0039(8) -0.0019(8) 0.0005(7)
C10 0.0298(9) 0.0425(10) 0.0497(12) -0.0065(10) -0.0110(9) 0.0015(8)
C11 0.0451(11) 0.0366(10) 0.0406(10) -0.0091(8) -0.0138(9) 0.0025(9)
C12 0.0430(11) 0.0343(10) 0.0352(10) -0.0058(8) -0.0019(9) 0.0052(8)
C13 0.0295(9) 0.0304(8) 0.0350(9) -0.0032(8) -0.0016(8) 0.0031(7)
C14 0.0357(10) 0.0420(10) 0.0294(9) -0.0036(8) -0.0005(8) 0.0039(8)
C15 0.0296(10) 0.0390(10) 0.0588(13) -0.0091(10) 0.0032(10) 0.0102(8)
C2A 0.0193(8) 0.0284(8) 0.0324(9) 0.0016(7) 0.0008(7) -0.0014(7)
C4A 0.0298(9) 0.0321(9) 0.0276(8) -0.0003(7) 0.0047(7) -0.0019(7)
C5A 0.0339(10) 0.0358(9) 0.0327(9) -0.0066(8) 0.0075(8) 0.0009(8)
C6A 0.0250(8) 0.0311(8) 0.0426(10) -0.0017(8) 0.0077(8) -0.0013(7)
C8A 0.0257(9) 0.0226(8) 0.0310(9) 0.0004(7) -0.0042(7) 0.0004(6)
C9A 0.0254(9) 0.0343(9) 0.0384(10) -0.0020(8) -0.0047(7) 0.0013(7)
C10A 0.0292(9) 0.0427(10) 0.0492(12) -0.0045(9) -0.0136(9) 0.0027(8)
C11A 0.0445(11) 0.0387(10) 0.0414(11) -0.0077(8) -0.0185(9) 0.0050(9)
C12A 0.0414(11) 0.0369(9) 0.0358(10) -0.0092(8) -0.0063(9) 0.0073(8)
C13A 0.0284(9) 0.0336(9) 0.0355(10) -0.0041(8) -0.0051(8) 0.0046(7)
C14A 0.0377(10) 0.0452(11) 0.0274(9) -0.0070(9) -0.0014(8) 0.0025(9)
C15A 0.0273(9) 0.0429(11) 0.0642(14) -0.0108(11) 0.0042(10) 0.0066(8)
N1A 0.0214(7) 0.0306(7) 0.0388(8) -0.0031(6) 0.0008(6) 0.0008(6)
N3A 0.0214(7) 0.0322(7) 0.0264(7) -0.0014(6) 0.0014(6) 0.0010(6)
N7A 0.0193(7) 0.0336(7) 0.0304(7) -0.0049(6) -0.0039(6) 0.0036(6)
C7T 0.0185(7) 0.0307(8) 0.0244(8) -0.0006(7) 0.0006(6) 0.0000(7)
C8T 0.0205(8) 0.0278(8) 0.0252(8) -0.0006(6) -0.0005(6) 0.0023(7)
O5T 0.0279(6) 0.0488(7) 0.0279(6) -0.0057(6) -0.0051(5) 0.0138(6)
O6T 0.0280(6) 0.0390(6) 0.0269(6) -0.0046(5) -0.0014(5) 0.0099(5)
O9T 0.0359(7) 0.0357(7) 0.0465(8) -0.0160(6) -0.0149(6) 0.0103(6)
N1 0.0215(7) 0.0265(7) 0.0382(8) -0.0011(6) 0.0006(6) 0.0024(6)
N3 0.0225(7) 0.0285(7) 0.0291(7) -0.0002(6) 0.0008(6) 0.0023(6)
N7 0.0201(7) 0.0332(7) 0.0326(8) -0.0060(6) -0.0010(6) 0.0036(6)
O1 0.036(3) 0.0330(18) 0.029(3) 0.0045(19) 0.009(2) 0.0086(19)
C3T 0.0166(7) 0.0315(8) 0.0338(9) 0.0030(7) 0.0025(7) 0.0016(7)
C4T 0.0237(9) 0.0327(9) 0.0288(9) 0.0060(7) 0.0055(7) 0.0062(8)
O1T 0.0272(6) 0.0399(6) 0.0269(6) 0.0021(5) -0.0006(5) 0.0099(5)
O2T 0.0294(6) 0.0450(7) 0.0315(7) 0.0084(6) 0.0092(5) 0.0146(6)
O1A 0.026(3) 0.037(4) 0.026(4) 0.009(3) 0.003(3) 0.007(3)

loop_
_atom_type_symbol
_atom_type_description
_atom_type_scat_dispersion_real
_atom_type_scat_dispersion_imag
_atom_type_scat_source
C C 0.0181 0.0091 'International Tables Vol C Tables 4.2.6.8 and 6.1.1.4'
H H 0.0000 0.0000 'International Tables Vol C Tables 4.2.6.8 and 6.1.1.4'
N N 0.0311 0.0180 'International Tables Vol C Tables 4.2.6.8 and 6.1.1.4'
O O 0.0492 0.0322 'International Tables Vol C Tables 4.2.6.8 and 6.1.1.4'

loop_
_geom_angle_atom_site_label_1
_geom_angle_atom_site_label_2
_geom_angle_atom_site_label_3
_geom_angle
_geom_angle_site_symmetry_1
_geom_angle_site_symmetry_3
_geom_angle_publ_flag
N1 C2 N3 123.85(16) . . ?
N1 C2 N7 121.80(16) . . ?
N7 C2 N3 114.31(15) . . ?
C5 C4 C14 123.92(17) . . ?
N3 C4 C5 119.58(17) . . ?
N3 C4 C14 116.48(15) . . ?
C4 C5 H5 120.9 . . ?
C4 C5 C6 118.12(17) . . ?
C6 C5 H5 120.9 . . ?
C5 C6 C15 121.08(17) . . ?
N1 C6 C5 122.27(16) . . ?
N1 C6 C15 116.63(17) . . ?
C9 C8 C13 119.40(18) . . ?
C9 C8 N7 124.76(18) . . ?
C13 C8 N7 115.80(16) . . ?
C8 C9 H9 120.4 . . ?
C8 C9 C10 119.20(19) . . ?
C10 C9 H9 120.4 . . ?
C9 C10 H10 119.2 . . ?
C11 C10 C9 121.59(19) . . ?
C11 C10 H10 119.2 . . ?
C10 C11 H11 120.5 . . ?
C10 C11 C12 119.06(19) . . ?
C12 C11 H11 120.5 . . ?
C11 C12 H12 119.9 . . ?
C13 C12 C11 120.21(19) . . ?
C13 C12 H12 119.9 . . ?
C8 C13 H13 119.7 . . ?
C12 C13 C8 120.54(18) . . ?
C12 C13 H13 119.7 . . ?
C4 C14 H14A 109.5 . . ?
C4 C14 H14B 109.5 . . ?
C4 C14 H14C 109.5 . . ?
C4 C14 H14D 109.5 . . ?
C4 C14 H14E 109.5 . . ?
C4 C14 H14F 109.5 . . ?
H14A C14 H14B 109.5 . . ?
H14A C14 H14C 109.5 . . ?
H14B C14 H14C 109.5 . . ?
H14D C14 H14E 109.5 . . ?
H14D C14 H14F 109.5 . . ?
H14E C14 H14F 109.5 . . ?
C6 C15 H15A 109.5 . . ?
C6 C15 H15B 109.5 . . ?
C6 C15 H15C 109.5 . . ?
C6 C15 H15D 109.5 . . ?
C6 C15 H15E 109.5 . . ?
C6 C15 H15F 109.5 . . ?
H15A C15 H15B 109.5 . . ?
H15A C15 H15C 109.5 . . ?
H15B C15 H15C 109.5 . . ?
H15D C15 H15E 109.5 . . ?
H15D C15 H15F 109.5 . . ?
H15E C15 H15F 109.5 . . ?
N1A C2A N3A 124.14(17) . . ?
N1A C2A N7A 121.21(16) . . ?
N7A C2A N3A 114.62(15) . . ?
C5A C4A C14A 123.60(17) . . ?
N3A C4A C5A 119.90(17) . . ?
N3A C4A C14A 116.49(16) . . ?
C4A C5A H5A 120.8 . . ?
C4A C5A C6A 118.45(17) . . ?
C6A C5A H5A 120.8 . . ?
C5A C6A C15A 121.90(18) . . ?
N1A C6A C5A 121.89(17) . . ?
N1A C6A C15A 116.20(18) . . ?
C9A C8A N7A 124.85(18) . . ?
C13A C8A C9A 119.37(18) . . ?
C13A C8A N7A 115.74(15) . . ?
C8A C9A H9A 120.5 . . ?
C10A C9A C8A 119.00(19) . . ?
C10A C9A H9A 120.5 . . ?
C9A C10A H10A 119.2 . . ?
C11A C10A C9A 121.56(18) . . ?
C11A C10A H10A 119.2 . . ?
C10A C11A H11A 120.4 . . ?
C10A C11A C12A 119.18(19) . . ?
C12A C11A H11A 120.4 . . ?
C11A C12A H12A 119.9 . . ?
C13A C12A C11A 120.2(2) . . ?
C13A C12A H12A 119.9 . . ?
C8A C13A H13A 119.7 . . ?
C12A C13A C8A 120.65(18) . . ?
C12A C13A H13A 119.7 . . ?
C4A C14A H14G 109.5 . . ?
C4A C14A H14H 109.5 . . ?
C4A C14A H14I 109.5 . . ?
C4A C14A H14J 110(2) . . ?
C4A C14A H14K 111(2) . . ?
C4A C14A H14L 114(3) . . ?
H14G C14A H14H 109.5 . . ?
H14G C14A H14I 109.5 . . ?
H14H C14A H14I 109.5 . . ?
H14J C14A H14K 105(3) . . ?
H14J C14A H14L 101(3) . . ?
H14K C14A H14L 115(4) . . ?
C6A C15A H15G 109.5 . . ?
C6A C15A H15H 109.5 . . ?
C6A C15A H15I 109.5 . . ?
C6A C15A H15J 109.5 . . ?
C6A C15A H15K 109.5 . . ?
C6A C15A H15L 109.5 . . ?
H15G C15A H15H 109.5 . . ?
H15G C15A H15I 109.5 . . ?
H15H C15A H15I 109.5 . . ?
H15J C15A H15K 109.5 . . ?
H15J C15A H15L 109.5 . . ?
H15K C15A H15L 109.5 . . ?
C2A N1A C6A 117.09(16) . . ?
C2A N3A H3A 124.2(17) . . ?
C4A N3A C2A 118.51(15) . . ?
C4A N3A H3A 117.0(17) . . ?
C2A N7A C8A 131.05(15) . . ?
C2A N7A H7A 114.4(16) . . ?
C8A N7A H7A 114.5(16) . . ?
O5T C7T C8T 119.37(15) . . ?
O5T C7T O6T 124.65(16) . . ?
O6T C7T C8T 115.97(14) . . ?
C7T C8T C8T 108.79(17) . 2_565 ?
C7T C8T H8T 108.2 . . ?
C8T C8T H8T 108.2 2_565 . ?
O9T C8T C7T 111.23(14) . . ?
O9T C8T C8T 112.08(13) . 2_565 ?
O9T C8T H8T 108.2 . . ?
C7T O6T H3A 112(2) . . ?
C8T O9T H9T 109.5 . . ?
C2 N1 C6 116.81(16) . . ?
C2 N3 H3 119(2) . . ?
C4 N3 C2 119.20(15) . . ?
C4 N3 H3 121(2) . . ?
C2 N7 C8 130.64(15) . . ?
C2 N7 H7 115.0(16) . . ?
C8 N7 H7 113.8(16) . . ?
C4T O1 H1 109.5 . . ?
O1T C3T C4T 119.17(15) . . ?
O1T C3T O2T 124.85(16) . . ?
O2T C3T C4T 115.98(15) . . ?
O1 C4T C3T 113.3(2) . . ?
O1 C4T C4T 119.2(7) . 2_655 ?
O1 C4T H4T 105.0 . . ?
C3T C4T H4T 105.0 . . ?
C3T C4T H4TA 112.5 . . ?
C4T C4T C3T 108.01(18) 2_655 . ?
C4T C4T H4T 105.0 2_655 . ?
C4T C4T H4TA 112.5 2_655 . ?
O1A C4T C3T 112.4(3) . . ?
O1A C4T C4T 98.2(8) . 2_655 ?
O1A C4T H4TA 112.5 . . ?
C3T O2T H3 110.2(19) . . ?
C4T O1A H1A 109.5 . . ?

loop_
_geom_bond_atom_site_label_1
_geom_bond_atom_site_label_2
_geom_bond_distance
_geom_bond_site_symmetry_2
_geom_bond_publ_flag
C2 N1 1.337(2) . ?
C2 N3 1.360(2) . ?
C2 N7 1.353(2) . ?
C4 C5 1.379(3) . ?
C4 C14 1.497(3) . ?
C4 N3 1.342(2) . ?
C5 H5 0.9500 . ?
C5 C6 1.395(3) . ?
C6 C15 1.496(2) . ?
C6 N1 1.339(2) . ?
C8 C9 1.390(3) . ?
C8 C13 1.399(3) . ?
C8 N7 1.406(2) . ?
C9 H9 0.9500 . ?
C9 C10 1.390(3) . ?
C10 H10 0.9500 . ?
C10 C11 1.382(3) . ?
C11 H11 0.9500 . ?
C11 C12 1.388(3) . ?
C12 H12 0.9500 . ?
C12 C13 1.384(3) . ?
C13 H13 0.9500 . ?
C14 H14A 0.9800 . ?
C14 H14B 0.9800 . ?
C14 H14C 0.9800 . ?
C14 H14D 0.9800 . ?
C14 H14E 0.9800 . ?
C14 H14F 0.9800 . ?
C15 H15A 0.9800 . ?
C15 H15B 0.9800 . ?
C15 H15C 0.9800 . ?
C15 H15D 0.9800 . ?
C15 H15E 0.9800 . ?
C15 H15F 0.9800 . ?
C2A N1A 1.338(2) . ?
C2A N3A 1.361(2) . ?
C2A N7A 1.348(2) . ?
C4A C5A 1.379(3) . ?
C4A C14A 1.496(3) . ?
C4A N3A 1.349(2) . ?
C5A H5A 0.9500 . ?
C5A C6A 1.390(3) . ?
C6A C15A 1.500(3) . ?
C6A N1A 1.342(3) . ?
C8A C9A 1.395(3) . ?
C8A C13A 1.391(3) . ?
C8A N7A 1.413(2) . ?
C9A H9A 0.9500 . ?
C9A C10A 1.391(3) . ?
C10A H10A 0.9500 . ?
C10A C11A 1.376(3) . ?
C11A H11A 0.9500 . ?
C11A C12A 1.385(3) . ?
C12A H12A 0.9500 . ?
C12A C13A 1.382(3) . ?
C13A H13A 0.9500 . ?
C14A H14G 0.9800 . ?
C14A H14H 0.9800 . ?
C14A H14I 0.9800 . ?
C14A H14J 1.01(4) . ?
C14A H14K 0.99(4) . ?
C14A H14L 0.98(5) . ?
C15A H15G 0.9800 . ?
C15A H15H 0.9800 . ?
C15A H15I 0.9800 . ?
C15A H15J 0.9800 . ?
C15A H15K 0.9800 . ?
C15A H15L 0.9800 . ?
N3A H3A 1.43(4) . ?
N7A H7A 0.89(3) . ?
C7T C8T 1.526(2) . ?
C7T O5T 1.231(2) . ?
C7T O6T 1.286(2) . ?
C8T C8T 1.537(3) 2_565 ?
C8T H8T 1.0000 . ?
C8T O9T 1.406(2) . ?
O6T H3A 1.22(4) . ?
O9T H9T 0.8400 . ?
N3 H3 1.25(4) . ?
N7 H7 0.96(3) . ?
O1 H1 0.8400 . ?
O1 C4T 1.404(4) . ?
C3T C4T 1.530(2) . ?
C3T O1T 1.228(2) . ?
C3T O2T 1.286(2) . ?
C4T C4T 1.529(4) 2_655 ?
C4T H4T 1.0000 . ?
C4T H4TA 1.0000 . ?
C4T O1A 1.490(10) . ?
O2T H3 1.38(4) . ?
O1A H1A 0.8400 . ?

loop_
_geom_hbond_atom_site_label_D
_geom_hbond_atom_site_label_H
_geom_hbond_atom_site_label_A
_geom_hbond_distance_DH
_geom_hbond_distance_HA
_geom_hbond_distance_DA
_geom_hbond_angle_DHA
_geom_hbond_site_symmetry_A
_geom_hbond_publ_flag
C9 H9 N1 0.95 2.43 2.985(3) 117.0 . yes
C15 H15A O9T 0.98 2.55 3.266(2) 129.4 2_565 yes
C9A H9A N1A 0.95 2.40 2.967(3) 118.0 . yes
C15A H15K O1T 0.98 2.39 3.297(3) 153.8 . yes
C8T H8T O1T 1.00 2.40 3.348(2) 157.9 3 yes
O9T H9T O5T 0.84 2.27 2.6776(18) 110.0 . yes
O9T H9T O2T 0.84 2.29 3.046(2) 150.0 3_556 yes
O9T H9T O1A 0.84 2.43 2.86(2) 112.4 4_456 yes
O1 H1 O5T 0.84 2.18 2.971(6) 157.7 3_546 yes
C4T H4T O6T 1.00 2.60 3.533(2) 156.2 3_545 yes
O1A H1A O5T 0.84 2.06 2.805(8) 146.8 3_546 yes
O1A H1A O2T 0.84 2.18 2.672(6) 117.0 . yes

loop_
_geom_torsion_atom_site_label_1
_geom_torsion_atom_site_label_2
_geom_torsion_atom_site_label_3
_geom_torsion_atom_site_label_4
_geom_torsion
_geom_torsion_site_symmetry_1
_geom_torsion_site_symmetry_2
_geom_torsion_site_symmetry_3
_geom_torsion_site_symmetry_4
_geom_torsion_publ_flag
C4 C5 C6 C15 178.79(18) . . . . ?
C4 C5 C6 N1 -2.9(3) . . . . ?
C5 C4 N3 C2 2.8(2) . . . . ?
C5 C6 N1 C2 1.4(2) . . . . ?
C8 C9 C10 C11 -0.6(3) . . . . ?
C9 C8 C13 C12 0.7(3) . . . . ?
C9 C8 N7 C2 -18.6(3) . . . . ?
C9 C10 C11 C12 0.7(3) . . . . ?
C10 C11 C12 C13 -0.1(3) . . . . ?
C11 C12 C13 C8 -0.6(3) . . . . ?
C13 C8 C9 C10 -0.1(3) . . . . ?
C13 C8 N7 C2 163.64(17) . . . . ?
C14 C4 C5 C6 179.02(17) . . . . ?
C14 C4 N3 C2 -175.63(16) . . . . ?
C15 C6 N1 C2 179.79(16) . . . . ?
C4A C5A C6A C15A 179.36(18) . . . . ?
C4A C5A C6A N1A 0.3(3) . . . . ?
C5A C4A N3A C2A -1.4(2) . . . . ?
C5A C6A N1A C2A -0.4(3) . . . . ?
C8A C9A C10A C11A 0.1(3) . . . . ?
C9A C8A C13A C12A -0.8(3) . . . . ?
C9A C8A N7A C2A 17.1(3) . . . . ?
C9A C10A C11A C12A -0.4(3) . . . . ?
C10A C11A C12A C13A 0.1(3) . . . . ?
C11A C12A C13A C8A 0.5(3) . . . . ?
C13A C8A C9A C10A 0.5(3) . . . . ?
C13A C8A N7A C2A -165.40(18) . . . . ?
C14A C4A C5A C6A -178.12(18) . . . . ?
C14A C4A N3A C2A 177.44(16) . . . . ?
C15A C6A N1A C2A -179.47(17) . . . . ?
N1A C2A N3A C4A 1.3(3) . . . . ?
N1A C2A N7A C8A 2.5(3) . . . . ?
N3A C2A N1A C6A -0.5(3) . . . . ?
N3A C2A N7A C8A -179.43(17) . . . . ?
N3A C4A C5A C6A 0.6(3) . . . . ?
N7A C2A N1A C6A 177.47(16) . . . . ?
N7A C2A N3A C4A -176.72(15) . . . . ?
N7A C8A C9A C10A 177.96(17) . . . . ?
N7A C8A C13A C12A -178.50(17) . . . . ?
O5T C7T C8T C8T -105.13(15) . . . 2_565 ?
O5T C7T C8T O9T 18.8(2) . . . . ?
O6T C7T C8T C8T 74.89(14) . . . 2_565 ?
O6T C7T C8T O9T -161.18(15) . . . . ?
N1 C2 N3 C4 -4.6(2) . . . . ?
N1 C2 N7 C8 -6.4(3) . . . . ?
N3 C2 N1 C6 2.4(2) . . . . ?
N3 C2 N7 C8 175.44(17) . . . . ?
N3 C4 C5 C6 0.7(3) . . . . ?
N7 C2 N1 C6 -175.55(16) . . . . ?
N7 C2 N3 C4 173.50(15) . . . . ?
N7 C8 C9 C10 -177.83(17) . . . . ?
N7 C8 C13 C12 178.62(16) . . . . ?
O1T C3T C4T O1 -148.2(8) . . . . ?
O1T C3T C4T C4T 77.48(17) . . . 2_655 ?
O1T C3T C4T O1A -175.3(11) . . . . ?
O2T C3T C4T O1 32.4(8) . . . . ?
O2T C3T C4T C4T -101.89(14) . . . 2_655 ?
O2T C3T C4T O1A 5.3(11) . . . . ?

loop_
_twin_individual_id
_twin_individual_mass_fraction_refined
1 0.97(18)
2 0.03(18)
